data_2209368
loop_
_publ_author_name
'Pawlu\'c, Piotr'
'Marciniec, Bogdan'
'Kubicki, Maciej'

_publ_section_title
;
 (<i>E</i>)-1,2-Bis(diphenylmethylsilyl)ethene
;
_journal_coeditor_code YM2002
_journal_issue 6
_journal_name_full 'Acta Crystallographica Section E'
_journal_page_first o2245
_journal_page_last o2246
_journal_paper_doi 10.1107/S1600536806015856
_journal_volume 62
_journal_year 2006
_chemical_formula_iupac 'C28 H28 Si2'
_chemical_formula_moiety 'C28 H28 Si2'
_chemical_formula_sum 'C28 H28 Si2'
_chemical_formula_weight 420.68
_chemical_name_systematic
;
(E)-1,2-Bis(diphenylmethylsilyl)ethene
;
_space_group_IT_number 14
_symmetry_cell_setting monoclinic
_symmetry_space_group_name_Hall '-P 2ybc'
_symmetry_space_group_name_H-M 'P 1 21/c 1'
_atom_sites_solution_hydrogens geom
_atom_sites_solution_primary direct
_atom_sites_solution_secondary difmap
_audit_creation_method SHELXL-97
_cell_angle_alpha 90.00
_cell_angle_beta 96.196(19)
_cell_angle_gamma 90.00
_cell_formula_units_Z 2
_cell_length_a 8.1929(16)
_cell_length_b 21.189(3)
_cell_length_c 7.192(2)
_cell_measurement_reflns_used 50
_cell_measurement_temperature 295.0(10)
_cell_measurement_theta_max 18
_cell_measurement_theta_min 5
_cell_volume 1241.2(5)
_computing_cell_refinement 'KM-4 Software'
_computing_data_collection 'KM-4 Software (Kuma, 1991)'
_computing_data_reduction 'KM-4 Software'
_computing_molecular_graphics 'Stereochemical Workstation Operation Manual (Siemens, 1989)'
_computing_publication_material SHELXL97
_computing_structure_refinement 'SHELXL97 (Sheldrick, 1997)'
_computing_structure_solution 'SHELXS97 (Sheldrick, 1990)'
_diffrn_ambient_temperature 295(2)
_diffrn_measured_fraction_theta_full 0.96
_diffrn_measured_fraction_theta_max 0.96
_diffrn_measurement_device_type 'Kuma KM-4'
_diffrn_measurement_method \w--2\q
_diffrn_radiation_monochromator graphite
_diffrn_radiation_source 'fine-focus sealed tube'
_diffrn_radiation_type MoK\a
_diffrn_radiation_wavelength 0.71073
_diffrn_reflns_av_R_equivalents 0.0660
_diffrn_reflns_av_sigmaI/netI 0.1419
_diffrn_reflns_limit_h_max 10
_diffrn_reflns_limit_h_min -10
_diffrn_reflns_limit_k_max 0
_diffrn_reflns_limit_k_min -26
_diffrn_reflns_limit_l_max 9
_diffrn_reflns_limit_l_min 0
_diffrn_reflns_number 2856
_diffrn_reflns_theta_full 25.0
_diffrn_reflns_theta_max 27.0
_diffrn_reflns_theta_min 1.9
_diffrn_standards_decay_% 1.5
_diffrn_standards_interval_count 100
_diffrn_standards_number 2
_exptl_absorpt_coefficient_mu 0.155
_exptl_absorpt_correction_type none
_exptl_crystal_colour colourless
_exptl_crystal_density_diffrn 1.126
_exptl_crystal_density_method 'not measured'
_exptl_crystal_description block
_exptl_crystal_F_000 448
_exptl_crystal_size_max 0.2
_exptl_crystal_size_mid 0.1
_exptl_crystal_size_min 0.08
_refine_diff_density_max 0.31
_refine_diff_density_min -0.26
_refine_ls_extinction_method none
_refine_ls_goodness_of_fit_ref 0.99
_refine_ls_hydrogen_treatment constr
_refine_ls_matrix_type full
_refine_ls_number_parameters 137
_refine_ls_number_reflns 2619
_refine_ls_number_restraints 0
_refine_ls_restrained_S_all 0.99
_refine_ls_R_factor_all 0.213
_refine_ls_R_factor_gt 0.055
_refine_ls_shift/su_max <0.002
_refine_ls_shift/su_mean 0.000
_refine_ls_structure_factor_coef Fsqd
_refine_ls_weighting_details 'calc w=1/[\s^2^(Fo^2^)+(0.0974P)^2^+0.0739P] where P=(Fo^2^+2Fc^2^)/3'
_refine_ls_weighting_scheme calc
_refine_ls_wR_factor_gt 0.145
_refine_ls_wR_factor_ref 0.192
_reflns_number_gt 1118
_reflns_number_total 2619
_reflns_threshold_expression I>2\s(I)
_cod_data_source_file ym2002.cif
_cod_data_source_block I
_cod_original_sg_symbol_H-M 'P 21/c'
_cod_database_code 2209368
_cod_database_fobs_code 2209368

loop_
_symmetry_equiv_pos_as_xyz
'x, y, z'
'-x, y+1/2, -z+1/2'
'-x, -y, -z'
'x, -y-1/2, z-1/2'

loop_
_atom_site_type_symbol
_atom_site_label
_atom_site_fract_x
_atom_site_fract_y
_atom_site_fract_z
_atom_site_U_iso_or_equiv
_atom_site_adp_type
_atom_site_calc_flag
_atom_site_refinement_flags
_atom_site_occupancy
Si Si1 0.62943(13) 0.06152(5) 0.23882(15) 0.0489(3) Uani d . 1
C C1 0.5126(5) 0.00096(18) 0.0922(6) 0.0561(10) Uani d . 1
H H1 0.4667 -0.0316 0.1558 0.067 Uiso calc R 1
C C1A 0.7756(6) 0.0231(2) 0.4212(7) 0.0783(15) Uani d . 1
H H1A1 0.7168 -0.0056 0.4931 0.102 Uiso calc R 1
H H1A2 0.8281 0.0547 0.5024 0.102 Uiso calc R 1
H H1A3 0.8572 0.0003 0.3622 0.102 Uiso calc R 1
C C11 0.7464(4) 0.11097(17) 0.0823(5) 0.0476(9) Uani d . 1
C C12 0.8716(6) 0.0852(2) -0.0075(7) 0.0719(13) Uani d . 1
H H12 0.8966 0.0427 0.0102 0.086 Uiso d R 1
C C13 0.9611(6) 0.1205(3) -0.1227(7) 0.0828(15) Uani d . 1
H H13 1.0440 0.1019 -0.1825 0.099 Uiso d R 1
C C14 0.9247(7) 0.1836(3) -0.1468(7) 0.0880(16) Uani d . 1
H H14 0.9849 0.2081 -0.2221 0.106 Uiso d R 1
C C15 0.8021(7) 0.2102(2) -0.0619(7) 0.0779(14) Uani d . 1
H H15 0.7774 0.2528 -0.0802 0.093 Uiso d R 1
C C16 0.7144(5) 0.17448(19) 0.0511(6) 0.0591(11) Uani d . 1
H H16 0.6306 0.1935 0.1087 0.071 Uiso d R 1
C C21 0.4805(4) 0.11253(17) 0.3491(5) 0.0466(9) Uani d . 1
C C22 0.3250(5) 0.1242(2) 0.2601(6) 0.0649(12) Uani d . 1
H H22 0.2942 0.1051 0.1453 0.078 Uiso d R 1
C C23 0.2145(6) 0.1630(2) 0.3350(7) 0.0732(13) Uani d . 1
H H23 0.1108 0.1694 0.2716 0.088 Uiso d R 1
C C24 0.2573(6) 0.1921(2) 0.5027(7) 0.0757(14) Uani d . 1
H H24 0.1838 0.2189 0.5530 0.091 Uiso d R 1
C C25 0.4103(6) 0.1813(2) 0.5965(7) 0.0764(13) Uani d . 1
H H25 0.4398 0.2008 0.7110 0.092 Uiso d R 1
C C26 0.5194(5) 0.1419(2) 0.5221(6) 0.0633(12) Uani d . 1
H H26 0.6216 0.1347 0.5883 0.076 Uiso d R 1

loop_
_atom_site_aniso_label
_atom_site_aniso_U_11
_atom_site_aniso_U_22
_atom_site_aniso_U_33
_atom_site_aniso_U_12
_atom_site_aniso_U_13
_atom_site_aniso_U_23
Si1 0.0507(6) 0.0440(5) 0.0499(6) 0.0002(5) -0.0043(4) -0.0026(5)
C1 0.064(2) 0.043(2) 0.060(2) -0.0068(17) -0.001(2) -0.002(2)
C1A 0.085(3) 0.068(3) 0.076(3) 0.012(2) -0.019(3) 0.002(2)
C11 0.0442(19) 0.048(2) 0.049(2) -0.0025(16) -0.0033(16) -0.0088(17)
C12 0.062(3) 0.062(3) 0.093(4) 0.000(2) 0.013(3) -0.013(3)
C13 0.062(3) 0.106(4) 0.083(4) -0.011(3) 0.020(3) -0.024(3)
C14 0.097(4) 0.102(4) 0.065(3) -0.040(3) 0.008(3) -0.008(3)
C15 0.105(4) 0.065(3) 0.064(3) -0.013(3) 0.012(3) 0.006(2)
C16 0.069(3) 0.050(2) 0.058(3) -0.002(2) 0.005(2) -0.006(2)
C21 0.049(2) 0.043(2) 0.047(2) -0.0053(16) 0.0037(17) -0.0003(17)
C22 0.061(3) 0.069(3) 0.063(3) 0.007(2) 0.001(2) -0.008(2)
C23 0.061(3) 0.080(3) 0.079(4) 0.010(2) 0.006(2) -0.005(3)
C24 0.076(3) 0.076(3) 0.080(4) 0.017(3) 0.031(3) -0.006(3)
C25 0.090(4) 0.082(3) 0.059(3) 0.004(3) 0.012(3) -0.020(3)
C26 0.065(3) 0.065(3) 0.059(3) 0.000(2) 0.001(2) -0.009(2)

loop_
_atom_type_symbol
_atom_type_description
_atom_type_scat_dispersion_real
_atom_type_scat_dispersion_imag
_atom_type_scat_source
C C 0.0033 0.0016 'International Tables Vol C Tables 4.2.6.8 and 6.1.1.4'
H H 0.0000 0.0000 'International Tables Vol C Tables 4.2.6.8 and 6.1.1.4'
Si Si 0.0817 0.0704 'International Tables Vol C Tables 4.2.6.8 and 6.1.1.4'

loop_
_geom_angle_atom_site_label_1
_geom_angle_atom_site_label_2
_geom_angle_atom_site_label_3
_geom_angle_site_symmetry_1
_geom_angle
_geom_angle_publ_flag
C1 Si1 C1A . 110.5(2) y
C1 Si1 C21 . 108.66(18) y
C1A Si1 C21 . 110.7(2) y
C1 Si1 C11 . 108.08(18) y
C1A Si1 C11 . 109.6(2) y
C21 Si1 C11 . 109.33(16) y
C1 C1 Si1 3_655 127.3(4) y
C1 C1 H1 3_655 116.4 ?
Si1 C1 H1 . 116.4 ?
Si1 C1A H1A1 . 109.5 ?
Si1 C1A H1A2 . 109.5 ?
H1A1 C1A H1A2 . 109.5 ?
Si1 C1A H1A3 . 109.5 ?
H1A1 C1A H1A3 . 109.5 ?
H1A2 C1A H1A3 . 109.5 ?
C12 C11 C16 . 116.4(4) y
C12 C11 Si1 . 120.9(3) ?
C16 C11 Si1 . 122.7(3) ?
C11 C12 C13 . 122.4(5) ?
C11 C12 H12 . 118.8 ?
C13 C12 H12 . 118.8 ?
C14 C13 C12 . 118.6(5) ?
C14 C13 H13 . 120.7 ?
C12 C13 H13 . 120.7 ?
C15 C14 C13 . 120.6(5) ?
C15 C14 H14 . 119.7 ?
C13 C14 H14 . 119.7 ?
C14 C15 C16 . 119.9(5) ?
C14 C15 H15 . 120.0 ?
C16 C15 H15 . 120.0 ?
C15 C16 C11 . 122.1(4) ?
C15 C16 H16 . 118.9 ?
C11 C16 H16 . 119.0 ?
C22 C21 C26 . 116.3(4) y
C22 C21 Si1 . 121.1(3) ?
C26 C21 Si1 . 122.6(3) ?
C23 C22 C21 . 122.5(4) ?
C23 C22 H22 . 118.8 ?
C21 C22 H22 . 118.8 ?
C24 C23 C22 . 119.9(4) ?
C24 C23 H23 . 120.1 ?
C22 C23 H23 . 120.0 ?
C23 C24 C25 . 119.4(4) ?
C23 C24 H24 . 120.3 ?
C25 C24 H24 . 120.3 ?
C26 C25 C24 . 120.4(4) ?
C26 C25 H25 . 119.8 ?
C24 C25 H25 . 119.8 ?
C25 C26 C21 . 121.5(4) ?
C25 C26 H26 . 119.3 ?
C21 C26 H26 . 119.3 ?

loop_
_geom_bond_atom_site_label_1
_geom_bond_atom_site_label_2
_geom_bond_site_symmetry_2
_geom_bond_distance
_geom_bond_publ_flag
Si1 C1 . 1.860(4) y
Si1 C1A . 1.866(4) y
Si1 C21 . 1.870(4) y
Si1 C11 . 1.875(4) y
C1 C1 3_655 1.320(8) y
C1 H1 . 0.9300 ?
C1A H1A1 . 0.9600 ?
C1A H1A2 . 0.9600 ?
C1A H1A3 . 0.9600 ?
C11 C12 . 1.382(6) ?
C11 C16 . 1.385(5) ?
C12 C13 . 1.382(7) ?
C12 H12 . 0.9300 ?
C13 C14 . 1.377(7) ?
C13 H13 . 0.9300 ?
C14 C15 . 1.354(7) ?
C14 H14 . 0.9300 ?
C15 C16 . 1.370(6) ?
C15 H15 . 0.9300 ?
C16 H16 . 0.9300 ?
C21 C22 . 1.385(5) ?
C21 C26 . 1.397(5) ?
C22 C23 . 1.375(6) ?
C22 H22 . 0.9300 ?
C23 C24 . 1.366(6) ?
C23 H23 . 0.9300 ?
C24 C25 . 1.376(6) ?
C24 H24 . 0.9300 ?
C25 C26 . 1.373(6) ?
C25 H25 . 0.9300 ?
C26 H26 . 0.9300 ?

loop_
_geom_torsion_atom_site_label_1
_geom_torsion_atom_site_label_2
_geom_torsion_atom_site_label_3
_geom_torsion_atom_site_label_4
_geom_torsion_site_symmetry_4
_geom_torsion
C1A Si1 C1 C1 3_655 -132.1(5)
C21 Si1 C1 C1 3_655 106.3(6)
C11 Si1 C1 C1 3_655 -12.2(6)
C1 Si1 C11 C12 . -65.8(4)
C1A Si1 C11 C12 . 54.6(4)
C21 Si1 C11 C12 . 176.1(3)
C1 Si1 C11 C16 . 114.7(3)
C1A Si1 C11 C16 . -124.9(3)
C21 Si1 C11 C16 . -3.4(4)
C16 C11 C12 C13 . 0.0(6)
Si1 C11 C12 C13 . -179.5(4)
C11 C12 C13 C14 . 0.7(7)
C12 C13 C14 C15 . -1.1(8)
C13 C14 C15 C16 . 0.8(8)
C14 C15 C16 C11 . -0.1(7)
C12 C11 C16 C15 . -0.3(6)
Si1 C11 C16 C15 . 179.2(3)
C1 Si1 C21 C22 . -30.9(4)
C1A Si1 C21 C22 . -152.3(4)
C11 Si1 C21 C22 . 86.9(4)
C1 Si1 C21 C26 . 150.5(3)
C1A Si1 C21 C26 . 29.0(4)
C11 Si1 C21 C26 . -91.8(3)
C26 C21 C22 C23 . 0.7(6)
Si1 C21 C22 C23 . -178.0(3)
C21 C22 C23 C24 . 0.6(7)
C22 C23 C24 C25 . -1.1(7)
C23 C24 C25 C26 . 0.3(8)
C24 C25 C26 C21 . 1.0(7)
C22 C21 C26 C25 . -1.5(6)
Si1 C21 C26 C25 . 177.2(4)
